data_2241339
loop_
_publ_author_name
'Nesterov, Volodymyr V.'
'Zakharov, Lev N.'
'Nesterov, Vladimir N.'
'Shulaev, Vladimir'

_publ_section_title
;
 Crystal structure of
 (3<i>E</i>,5<i>E</i>)-3,5-bis[4-(diethylazaniumyl)benzylidene]-1-methyl-4-oxopiperidin-1-ium
 trichloride dihydrate: a potential biophotonic material
;
_journal_coeditor_code HB7503
_journal_issue 12
_journal_name_full 'Acta Crystallographica Section E'
_journal_page_first 1513
_journal_page_last 1515
_journal_paper_doi 10.1107/S2056989015020952
_journal_volume 71
_journal_year 2015
_chemical_formula_iupac 'C28 H40 N3 O 3+, 3Cl -, 2H2 O'
_chemical_formula_moiety 'C28 H40 N3 O 3+, 3(Cl -), 2(H2 O)'
_chemical_formula_sum 'C28 H44 Cl3 N3 O3'
_chemical_formula_weight 577.01
_chemical_name_systematic
;(3<i>E</i>,5<i>E</i>)-3,5-Bis[4-(diethylazaniumyl)benzylidene]-1-methyl-
4-oxopiperidin-1-ium
;
_space_group_IT_number 2
_symmetry_cell_setting triclinic
_symmetry_space_group_name_Hall '-P 1'
_symmetry_space_group_name_H-M 'P -1'
_atom_sites_solution_hydrogens geom
_atom_sites_solution_primary direct
_atom_sites_solution_secondary difmap
_audit_creation_method SHELXL-97
_cell_angle_alpha 97.7590(10)
_cell_angle_beta 110.7950(10)
_cell_angle_gamma 102.7330(10)
_cell_formula_units_Z 2
_cell_length_a 10.0933(5)
_cell_length_b 12.0661(6)
_cell_length_c 13.7576(6)
_cell_measurement_reflns_used 4567
_cell_measurement_temperature 100(2)
_cell_measurement_theta_max 26.04
_cell_measurement_theta_min 2.47
_cell_volume 1485.46(12)
_computing_cell_refinement
;
SAINT (Bruker, 2007)
;
_computing_data_collection
;
APEX2 (Bruker, 2007)
;
_computing_data_reduction
;
SAINT (Bruker, 2007)
;
_computing_molecular_graphics
;
SHELXTL (Sheldrick, 2008)
;
_computing_publication_material
;
SHELXTL (Sheldrick, 2008)
;
_computing_structure_refinement
;
SHELXL97 (Sheldrick, 2008)
;
_computing_structure_solution
;
SHELXS97 (Sheldrick, 2008)
;
_diffrn_ambient_temperature 100(2)
_diffrn_measured_fraction_theta_full 0.990
_diffrn_measured_fraction_theta_max 0.990
_diffrn_measurement_device_type 'Bruker APEXII CCD'
_diffrn_measurement_method '\f and \w scans'
_diffrn_radiation_monochromator graphite
_diffrn_radiation_source 'fine-focus sealed tube'
_diffrn_radiation_type MoK\a
_diffrn_radiation_wavelength 0.71073
_diffrn_reflns_av_R_equivalents 0.0163
_diffrn_reflns_av_sigmaI/netI 0.0250
_diffrn_reflns_limit_h_max 12
_diffrn_reflns_limit_h_min -12
_diffrn_reflns_limit_k_max 14
_diffrn_reflns_limit_k_min -14
_diffrn_reflns_limit_l_max 16
_diffrn_reflns_limit_l_min -16
_diffrn_reflns_number 11768
_diffrn_reflns_theta_full 26.02
_diffrn_reflns_theta_max 26.02
_diffrn_reflns_theta_min 1.63
_exptl_absorpt_coefficient_mu 0.342
_exptl_absorpt_correction_T_max 0.9666
_exptl_absorpt_correction_T_min 0.9410
_exptl_absorpt_correction_type multi-scan
_exptl_absorpt_process_details
;
(SADABS; Bruker, 2007)
;
_exptl_crystal_colour colourless
_exptl_crystal_density_diffrn 1.290
_exptl_crystal_density_method 'not measured'
_exptl_crystal_description block
_exptl_crystal_F_000 616
_exptl_crystal_size_max 0.18
_exptl_crystal_size_mid 0.12
_exptl_crystal_size_min 0.10
_refine_diff_density_max 1.126
_refine_diff_density_min -0.620
_refine_ls_extinction_method none
_refine_ls_goodness_of_fit_ref 1.046
_refine_ls_hydrogen_treatment mixed
_refine_ls_matrix_type full
_refine_ls_number_parameters 356
_refine_ls_number_reflns 5787
_refine_ls_number_restraints 3
_refine_ls_restrained_S_all 1.046
_refine_ls_R_factor_all 0.0643
_refine_ls_R_factor_gt 0.0581
_refine_ls_shift/su_max 0.001
_refine_ls_shift/su_mean 0.000
_refine_ls_structure_factor_coef Fsqd
_refine_ls_weighting_details 'calc w=1/[\s^2^(Fo^2^)+(0.0910P)^2^+1.9000P] where P=(Fo^2^+2Fc^2^)/3'
_refine_ls_weighting_scheme calc
_refine_ls_wR_factor_gt 0.1586
_refine_ls_wR_factor_ref 0.1639
_reflns_number_gt 5056
_reflns_number_total 5787
_reflns_threshold_expression I>2\s(I)
_cod_data_source_file hb7503sup1.cif
_cod_data_source_block I
_cod_depositor_comments
;
 Marking attached hydrogen atoms.

 Antanas Vaitkus,
 2017-11-23
;
_cod_database_code 2241339
_cod_database_fobs_code 2241339

loop_
_symmetry_equiv_pos_as_xyz
'x, y, z'
'-x, -y, -z'

loop_
_atom_site_type_symbol
_atom_site_label
_atom_site_fract_x
_atom_site_fract_y
_atom_site_fract_z
_atom_site_U_iso_or_equiv
_atom_site_adp_type
_atom_site_calc_flag
_atom_site_refinement_flags
_atom_site_occupancy
_atom_site_symmetry_multiplicity
_atom_site_disorder_group
_atom_site_attached_hydrogens
Cl Cl1 0.69912(7) 0.36862(6) 0.70014(6) 0.0379(2) Uani d . 1 1 . 0
Cl Cl2 1.10763(7) 0.16702(5) 0.19807(5) 0.02863(18) Uani d . 1 1 . 0
Cl Cl3 0.41255(10) 0.74605(6) 0.84491(6) 0.0319(3) Uani d P 0.895(4) 1 1 0
Cl Cl3A 0.4816(15) 0.7207(9) 0.8555(8) 0.059(3) Uiso d P 0.105(4) 1 2 0
O O1 0.2253(2) -0.04179(15) 0.41664(15) 0.0288(4) Uani d . 1 1 . 0
N N1 0.4116(2) 0.26939(17) 0.37806(17) 0.0229(4) Uani d D 1 1 . 0
H H1D 0.3294(19) 0.239(2) 0.3181(14) 0.017(6) Uiso d D 1 1 . 0
N N2 0.8498(2) -0.06652(19) 0.13943(17) 0.0251(5) Uani d D 1 1 . 0
H H2C 0.924(3) 0.0015(16) 0.165(2) 0.034(8) Uiso d D 1 1 . 0
N N3 0.1387(3) 0.5404(2) 0.78810(19) 0.0308(5) Uani d D 1 1 . 0
H H3A 0.221(3) 0.602(3) 0.809(4) 0.093(17) Uiso d D 1 1 . 0
C C1 0.4892(4) 0.3863(2) 0.3704(3) 0.0365(7) Uani d . 1 1 . 0
H H1A 0.4236 0.4366 0.3621 0.055 Uiso calc R 1 1 . 0
H H1B 0.5157 0.3772 0.3084 0.055 Uiso calc R 1 1 . 0
H H1C 0.5792 0.4220 0.4356 0.055 Uiso calc R 1 1 . 0
C C2 0.3736(3) 0.2804(2) 0.4734(2) 0.0237(5) Uani d . 1 1 . 0
H H2A 0.3144 0.3362 0.4704 0.028 Uiso calc R 1 1 . 0
H H2B 0.4656 0.3114 0.5392 0.028 Uiso calc R 1 1 . 0
C C3 0.2870(3) 0.1637(2) 0.47709(18) 0.0204(5) Uani d . 1 1 . 0
C C4 0.3029(3) 0.0544(2) 0.42288(19) 0.0213(5) Uani d . 1 1 . 0
C C5 0.4212(3) 0.0674(2) 0.37980(18) 0.0204(5) Uani d . 1 1 . 0
C C6 0.5053(3) 0.1887(2) 0.3839(2) 0.0249(5) Uani d . 1 1 . 0
H H6A 0.5953 0.2179 0.4513 0.030 Uiso calc R 1 1 . 0
H H6B 0.5368 0.1866 0.3235 0.030 Uiso calc R 1 1 . 0
C C7 0.4468(3) -0.0299(2) 0.33955(18) 0.0204(5) Uani d . 1 1 . 0
H H7A 0.3874 -0.1019 0.3414 0.024 Uiso calc R 1 1 . 0
C C8 0.5559(3) -0.0379(2) 0.29304(19) 0.0223(5) Uani d . 1 1 . 0
C C9 0.5226(3) -0.1372(2) 0.2139(2) 0.0261(5) Uani d . 1 1 . 0
H H9A 0.4346 -0.1988 0.1951 0.031 Uiso calc R 1 1 . 0
C C10 0.6172(3) -0.1468(2) 0.1624(2) 0.0299(6) Uani d . 1 1 . 0
H H10A 0.5930 -0.2134 0.1070 0.036 Uiso calc R 1 1 . 0
C C11 0.7474(3) -0.0574(2) 0.1932(2) 0.0255(5) Uani d . 1 1 . 0
C C12 0.7871(3) 0.0384(2) 0.2743(2) 0.0273(5) Uani d . 1 1 . 0
H H12A 0.8786 0.0970 0.2960 0.033 Uiso calc R 1 1 . 0
C C13 0.6914(3) 0.0482(2) 0.3240(2) 0.0274(5) Uani d . 1 1 . 0
H H13A 0.7179 0.1145 0.3803 0.033 Uiso calc R 1 1 . 0
C C14 0.9212(3) -0.1619(2) 0.1686(2) 0.0294(6) Uani d . 1 1 . 0
H H14A 0.9628 -0.1503 0.2474 0.035 Uiso calc R 1 1 . 0
H H14B 0.8442 -0.2384 0.1379 0.035 Uiso calc R 1 1 . 0
C C15 1.0423(3) -0.1647(3) 0.1296(2) 0.0335(6) Uani d . 1 1 . 0
H H15A 1.0940 -0.2198 0.1599 0.050 Uiso calc R 1 1 . 0
H H15B 1.1127 -0.0865 0.1521 0.050 Uiso calc R 1 1 . 0
H H15C 0.9992 -0.1897 0.0514 0.050 Uiso calc R 1 1 . 0
C C16 0.7779(3) -0.0775(3) 0.0204(2) 0.0314(6) Uani d . 1 1 . 0
H H16A 0.6993 -0.1530 -0.0129 0.038 Uiso calc R 1 1 . 0
H H16B 0.8528 -0.0778 -0.0104 0.038 Uiso calc R 1 1 . 0
C C17 0.7110(3) 0.0207(3) -0.0065(2) 0.0357(6) Uani d . 1 1 . 0
H H17A 0.6672 0.0103 -0.0844 0.054 Uiso calc R 1 1 . 0
H H17B 0.7883 0.0957 0.0258 0.054 Uiso calc R 1 1 . 0
H H17C 0.6340 0.0196 0.0214 0.054 Uiso calc R 1 1 . 0
C C18 0.1975(3) 0.1549(2) 0.53023(19) 0.0205(5) Uani d . 1 1 . 0
H H18A 0.1401 0.0785 0.5243 0.025 Uiso calc R 1 1 . 0
C C19 0.1804(3) 0.2522(2) 0.59652(19) 0.0203(5) Uani d . 1 1 . 0
C C20 0.0408(3) 0.2538(2) 0.5932(2) 0.0247(5) Uani d . 1 1 . 0
H H20A -0.0434 0.1902 0.5488 0.030 Uiso calc R 1 1 . 0
C C21 0.0235(3) 0.3478(3) 0.6542(2) 0.0300(6) Uani d . 1 1 . 0
H H21A -0.0719 0.3494 0.6503 0.036 Uiso calc R 1 1 . 0
C C22 0.1474(3) 0.4382(2) 0.7200(2) 0.0285(6) Uani d . 1 1 . 0
C C23 0.2872(3) 0.4361(2) 0.7293(2) 0.0276(5) Uani d . 1 1 . 0
H H23A 0.3716 0.4972 0.7780 0.033 Uiso calc R 1 1 . 0
C C24 0.3036(3) 0.3444(2) 0.6671(2) 0.0245(5) Uani d . 1 1 . 0
H H24A 0.3998 0.3437 0.6723 0.029 Uiso calc R 1 1 . 0
C C25 0.1258(3) 0.5097(2) 0.8880(2) 0.0312(6) Uani d . 1 1 . 0
H H25A 0.1994 0.4683 0.9191 0.037 Uiso calc R 1 1 . 0
H H25B 0.0260 0.4562 0.8689 0.037 Uiso calc R 1 1 . 0
C C26 0.1511(5) 0.6178(3) 0.9711(3) 0.0505(9) Uani d . 1 1 . 0
H H26A 0.1669 0.5976 1.0402 0.076 Uiso calc R 1 1 . 0
H H26B 0.0643 0.6469 0.9486 0.076 Uiso calc R 1 1 . 0
H H26C 0.2385 0.6784 0.9779 0.076 Uiso calc R 1 1 . 0
C C27 0.0234(3) 0.5949(2) 0.7310(2) 0.0336(6) Uani d . 1 1 . 0
H H27A 0.0316 0.6662 0.7805 0.040 Uiso calc R 1 1 . 0
H H27B -0.0757 0.5397 0.7110 0.040 Uiso calc R 1 1 . 0
C C28 0.0356(4) 0.6268(3) 0.6323(2) 0.0416(7) Uani d . 1 1 . 0
H H28A -0.0141 0.6870 0.6145 0.062 Uiso calc R 1 1 . 0
H H28B -0.0115 0.5574 0.5728 0.062 Uiso calc R 1 1 . 0
H H28C 0.1403 0.6569 0.6451 0.062 Uiso calc R 1 1 . 0
O O1A 0.5901(3) 0.6022(2) 0.9885(3) 0.0693(8) Uani d . 1 1 . 2
O O2A 0.7711(5) 0.5914(3) 0.8786(3) 0.0984(12) Uani d . 1 1 . 2

loop_
_atom_site_aniso_label
_atom_site_aniso_U_11
_atom_site_aniso_U_22
_atom_site_aniso_U_33
_atom_site_aniso_U_12
_atom_site_aniso_U_13
_atom_site_aniso_U_23
Cl1 0.0277(3) 0.0416(4) 0.0486(4) 0.0113(3) 0.0192(3) 0.0105(3)
Cl2 0.0306(3) 0.0305(3) 0.0273(3) 0.0124(3) 0.0130(3) 0.0049(2)
Cl3 0.0304(5) 0.0243(4) 0.0365(5) 0.0025(3) 0.0142(3) -0.0012(3)
O1 0.0339(10) 0.0195(9) 0.0368(10) 0.0005(7) 0.0247(8) 0.0012(7)
N1 0.0286(11) 0.0174(10) 0.0253(11) 0.0029(8) 0.0169(9) 0.0023(8)
N2 0.0276(11) 0.0259(11) 0.0264(11) 0.0107(9) 0.0140(9) 0.0071(9)
N3 0.0442(14) 0.0291(12) 0.0295(12) 0.0167(11) 0.0221(11) 0.0090(10)
C1 0.0512(18) 0.0193(12) 0.0517(18) 0.0051(12) 0.0380(15) 0.0080(12)
C2 0.0297(13) 0.0205(11) 0.0241(12) 0.0045(10) 0.0174(10) 0.0016(9)
C3 0.0209(11) 0.0209(11) 0.0190(11) 0.0048(9) 0.0089(9) 0.0033(9)
C4 0.0226(11) 0.0223(12) 0.0198(11) 0.0040(9) 0.0114(10) 0.0029(9)
C5 0.0200(11) 0.0221(11) 0.0202(11) 0.0042(9) 0.0109(9) 0.0039(9)
C6 0.0248(12) 0.0208(12) 0.0336(13) 0.0047(10) 0.0193(11) 0.0020(10)
C7 0.0213(11) 0.0222(11) 0.0190(11) 0.0061(9) 0.0091(9) 0.0059(9)
C8 0.0281(12) 0.0247(12) 0.0232(12) 0.0141(10) 0.0146(10) 0.0114(10)
C9 0.0306(13) 0.0242(12) 0.0304(13) 0.0115(10) 0.0168(11) 0.0094(10)
C10 0.0390(15) 0.0258(13) 0.0312(14) 0.0159(11) 0.0181(12) 0.0049(11)
C11 0.0277(13) 0.0311(13) 0.0272(13) 0.0132(11) 0.0160(11) 0.0154(11)
C12 0.0255(12) 0.0276(13) 0.0340(14) 0.0094(10) 0.0161(11) 0.0090(11)
C13 0.0268(13) 0.0293(13) 0.0314(14) 0.0112(11) 0.0156(11) 0.0081(11)
C14 0.0357(14) 0.0277(13) 0.0323(14) 0.0166(11) 0.0163(12) 0.0106(11)
C15 0.0347(15) 0.0333(14) 0.0391(15) 0.0163(12) 0.0185(13) 0.0077(12)
C16 0.0291(13) 0.0477(16) 0.0205(13) 0.0132(12) 0.0122(11) 0.0078(11)
C17 0.0347(15) 0.0444(16) 0.0331(15) 0.0120(13) 0.0170(12) 0.0150(13)
C18 0.0218(11) 0.0189(11) 0.0215(11) 0.0045(9) 0.0098(9) 0.0052(9)
C19 0.0261(12) 0.0207(11) 0.0208(11) 0.0081(9) 0.0147(10) 0.0092(9)
C20 0.0229(12) 0.0305(13) 0.0242(12) 0.0071(10) 0.0131(10) 0.0087(10)
C21 0.0350(14) 0.0423(15) 0.0314(14) 0.0229(12) 0.0241(12) 0.0185(12)
C22 0.0463(16) 0.0261(13) 0.0242(12) 0.0179(12) 0.0204(12) 0.0115(10)
C23 0.0367(14) 0.0238(12) 0.0247(12) 0.0056(11) 0.0170(11) 0.0049(10)
C24 0.0265(12) 0.0253(12) 0.0240(12) 0.0051(10) 0.0145(10) 0.0050(10)
C25 0.0481(16) 0.0274(13) 0.0302(14) 0.0151(12) 0.0256(13) 0.0104(11)
C26 0.093(3) 0.0444(18) 0.0347(16) 0.0295(19) 0.0425(18) 0.0120(14)
C27 0.0432(16) 0.0266(13) 0.0366(15) 0.0180(12) 0.0171(13) 0.0087(11)
C28 0.057(2) 0.0377(16) 0.0338(16) 0.0221(15) 0.0162(14) 0.0130(13)
O1A 0.0472(14) 0.0392(13) 0.104(2) 0.0153(11) 0.0153(15) -0.0023(14)
O2A 0.142(4) 0.075(2) 0.076(2) 0.027(2) 0.044(2) 0.0198(18)

loop_
_atom_type_symbol
_atom_type_description
_atom_type_scat_dispersion_real
_atom_type_scat_dispersion_imag
_atom_type_scat_source
C C 0.0033 0.0016 'International Tables Vol C Tables 4.2.6.8 and 6.1.1.4'
H H 0.0000 0.0000 'International Tables Vol C Tables 4.2.6.8 and 6.1.1.4'
N N 0.0061 0.0033 'International Tables Vol C Tables 4.2.6.8 and 6.1.1.4'
O O 0.0106 0.0060 'International Tables Vol C Tables 4.2.6.8 and 6.1.1.4'
Cl Cl 0.1484 0.1585 'International Tables Vol C Tables 4.2.6.8 and 6.1.1.4'

loop_
_geom_angle_atom_site_label_1
_geom_angle_atom_site_label_2
_geom_angle_atom_site_label_3
_geom_angle
C2 N1 C6 109.88(19)
C2 N1 C1 110.58(19)
C6 N1 C1 110.6(2)
C2 N1 H1D 110.5(18)
C6 N1 H1D 107.7(17)
C1 N1 H1D 107.5(17)
C11 N2 C16 112.58(19)
C11 N2 C14 110.55(19)
C16 N2 C14 113.6(2)
C11 N2 H2C 108(2)
C16 N2 H2C 105(2)
C14 N2 H2C 107(2)
C22 N3 C27 114.4(2)
C22 N3 C25 110.3(2)
C27 N3 C25 112.8(2)
C22 N3 H3A 112(3)
C27 N3 H3A 99(3)
C25 N3 H3A 108(3)
N1 C1 H1A 109.5
N1 C1 H1B 109.5
H1A C1 H1B 109.5
N1 C1 H1C 109.5
H1A C1 H1C 109.5
H1B C1 H1C 109.5
N1 C2 C3 110.49(19)
N1 C2 H2A 109.6
C3 C2 H2A 109.6
N1 C2 H2B 109.6
C3 C2 H2B 109.6
H2A C2 H2B 108.1
C18 C3 C4 118.8(2)
C18 C3 C2 121.6(2)
C4 C3 C2 119.6(2)
O1 C4 C3 121.3(2)
O1 C4 C5 121.4(2)
C3 C4 C5 117.3(2)
C7 C5 C4 118.3(2)
C7 C5 C6 123.4(2)
C4 C5 C6 118.2(2)
N1 C6 C5 110.69(19)
N1 C6 H6A 109.5
C5 C6 H6A 109.5
N1 C6 H6B 109.5
C5 C6 H6B 109.5
H6A C6 H6B 108.1
C5 C7 C8 127.6(2)
C5 C7 H7A 116.2
C8 C7 H7A 116.2
C9 C8 C13 118.3(2)
C9 C8 C7 117.8(2)
C13 C8 C7 123.8(2)
C10 C9 C8 120.6(2)
C10 C9 H9A 119.7
C8 C9 H9A 119.7
C11 C10 C9 118.9(2)
C11 C10 H10A 120.6
C9 C10 H10A 120.6
C12 C11 C10 122.0(2)
C12 C11 N2 118.4(2)
C10 C11 N2 119.6(2)
C11 C12 C13 118.7(2)
C11 C12 H12A 120.6
C13 C12 H12A 120.6
C12 C13 C8 121.3(2)
C12 C13 H13A 119.3
C8 C13 H13A 119.3
C15 C14 N2 113.3(2)
C15 C14 H14A 108.9
N2 C14 H14A 108.9
C15 C14 H14B 108.9
N2 C14 H14B 108.9
H14A C14 H14B 107.7
C14 C15 H15A 109.5
C14 C15 H15B 109.5
H15A C15 H15B 109.5
C14 C15 H15C 109.5
H15A C15 H15C 109.5
H15B C15 H15C 109.5
N2 C16 C17 112.6(2)
N2 C16 H16A 109.1
C17 C16 H16A 109.1
N2 C16 H16B 109.1
C17 C16 H16B 109.1
H16A C16 H16B 107.8
C16 C17 H17A 109.5
C16 C17 H17B 109.5
H17A C17 H17B 109.5
C16 C17 H17C 109.5
H17A C17 H17C 109.5
H17B C17 H17C 109.5
C3 C18 C19 126.0(2)
C3 C18 H18A 117.0
C19 C18 H18A 117.0
C20 C19 C24 118.1(2)
C20 C19 C18 120.7(2)
C24 C19 C18 121.1(2)
C19 C20 C21 120.9(2)
C19 C20 H20A 119.5
C21 C20 H20A 119.5
C22 C21 C20 118.7(2)
C22 C21 H21A 120.6
C20 C21 H21A 120.6
C23 C22 C21 121.6(2)
C23 C22 N3 116.2(2)
C21 C22 N3 122.1(2)
C22 C23 C24 119.4(3)
C22 C23 H23A 120.3
C24 C23 H23A 120.3
C23 C24 C19 121.0(2)
C23 C24 H24A 119.5
C19 C24 H24A 119.5
N3 C25 C26 111.9(2)
N3 C25 H25A 109.2
C26 C25 H25A 109.2
N3 C25 H25B 109.2
C26 C25 H25B 109.2
H25A C25 H25B 107.9
C25 C26 H26A 109.5
C25 C26 H26B 109.5
H26A C26 H26B 109.5
C25 C26 H26C 109.5
H26A C26 H26C 109.5
H26B C26 H26C 109.5
N3 C27 C28 113.5(2)
N3 C27 H27A 108.9
C28 C27 H27A 108.9
N3 C27 H27B 108.9
C28 C27 H27B 108.9
H27A C27 H27B 107.7
C27 C28 H28A 109.5
C27 C28 H28B 109.5
H28A C28 H28B 109.5
C27 C28 H28C 109.5
H28A C28 H28C 109.5
H28B C28 H28C 109.5

loop_
_geom_bond_atom_site_label_1
_geom_bond_atom_site_label_2
_geom_bond_distance
O1 C4 1.221(3)
N1 C2 1.489(3)
N1 C6 1.491(3)
N1 C1 1.492(3)
N1 H1D 0.895(10)
N2 C11 1.483(3)
N2 C16 1.510(3)
N2 C14 1.513(3)
N2 H2C 0.907(10)
N3 C22 1.483(3)
N3 C27 1.494(4)
N3 C25 1.512(3)
N3 H3A 0.912(10)
C1 H1A 0.9800
C1 H1B 0.9800
C1 H1C 0.9800
C2 C3 1.503(3)
C2 H2A 0.9900
C2 H2B 0.9900
C3 C18 1.345(3)
C3 C4 1.495(3)
C4 C5 1.499(3)
C5 C7 1.346(3)
C5 C6 1.503(3)
C6 H6A 0.9900
C6 H6B 0.9900
C7 C8 1.470(3)
C7 H7A 0.9500
C8 C9 1.394(4)
C8 C13 1.404(4)
C9 C10 1.391(4)
C9 H9A 0.9500
C10 C11 1.388(4)
C10 H10A 0.9500
C11 C12 1.367(4)
C12 C13 1.383(4)
C12 H12A 0.9500
C13 H13A 0.9500
C14 C15 1.504(4)
C14 H14A 0.9900
C14 H14B 0.9900
C15 H15A 0.9800
C15 H15B 0.9800
C15 H15C 0.9800
C16 C17 1.513(4)
C16 H16A 0.9900
C16 H16B 0.9900
C17 H17A 0.9800
C17 H17B 0.9800
C17 H17C 0.9800
C18 C19 1.468(3)
C18 H18A 0.9500
C19 C20 1.398(3)
C19 C24 1.402(4)
C20 C21 1.399(4)
C20 H20A 0.9500
C21 C22 1.379(4)
C21 H21A 0.9500
C22 C23 1.377(4)
C23 C24 1.382(4)
C23 H23A 0.9500
C24 H24A 0.9500
C25 C26 1.521(4)
C25 H25A 0.9900
C25 H25B 0.9900
C26 H26A 0.9800
C26 H26B 0.9800
C26 H26C 0.9800
C27 C28 1.499(4)
C27 H27A 0.9900
C27 H27B 0.9900
C28 H28A 0.9800
C28 H28B 0.9800
C28 H28C 0.9800

loop_
_geom_hbond_atom_site_label_D
_geom_hbond_atom_site_label_H
_geom_hbond_atom_site_label_A
_geom_hbond_site_symmetry_A
_geom_hbond_distance_DH
_geom_hbond_distance_HA
_geom_hbond_distance_DA
_geom_hbond_angle_DHA
N2 H2C Cl2 1 0.907(10) 2.271(12) 3.166(2) 169(3)
N3 H3A Cl3 1 0.912(10) 2.144(11) 3.054(3) 175(5)
N1 H1D Cl2 1_455 0.895(10) 2.151(12) 3.030(2) 167(2)
C1 H1B Cl3 2_666 0.98 2.81 3.717(4) 154
C2 H2B Cl1 1_555 0.99 2.47 3.456(3) 174
C6 H6B Cl3 2_666 0.99 2.73 3.668(3) 158
C10 H10A O1A 1_544 0.95 2.56 3.491(4) 166
C16 H16A Cl3 1_544 0.99 2.73 3.576(3) 143
C20 H20A O1 2_556 0.95 2.49 3.224(3) 134
C21 H21A Cl1 1_455 0.95 2.68 3.602(3) 164
C25 H25A O1A 2_667 0.99 2.45 3.435(4) 171
C27 H27A Cl2 2_666 0.99 2.74 3.576(3) 143
C27 H27B Cl1 1_455 0.99 2.66 3.621(3) 164
